data_4326356
loop_
_publ_author_name
'Hana Va\<nk\'atov\'a'
'Lies Broeckaert'
'Frank De Proft'
'Roman Olejn\'ik'
'Jan Turek'
'Zde\<nka Pad\<elkov\'a'
'Ale\<s R\%u\<zi\<cka'

_publ_section_title
;
 Tetrylenes Chelated by Hybrid Amido-Amino Ligand: Derivatives of
 2-[(N,N-Dimethylamino)methyl]aniline
;
_journal_name_full 'Inorganic Chemistry'
_journal_page_first 9454
_journal_page_last 9464
_journal_paper_doi 10.1021/ic2011056
_journal_volume 50
_journal_year 2011
_chemical_formula_moiety 'C36 H66 Li2 N4 O6 Si2'
_chemical_formula_sum 'C36 H66 Li2 N4 O6 Si2'
_chemical_formula_weight 720.99
_chemical_name_systematic
; 
 ? 
;
_space_group_IT_number 14
_symmetry_cell_setting monoclinic
_symmetry_space_group_name_Hall '-P 2ybc'
_symmetry_space_group_name_H-M 'P 1 21/c 1'
_atom_sites_solution_hydrogens geom
_atom_sites_solution_primary direct
_atom_sites_solution_secondary difmap
_audit_creation_method SHELXL-97
_cell_angle_alpha 90
_cell_angle_beta 115.567(7)
_cell_angle_gamma 90
_cell_formula_units_Z 2
_cell_length_a 9.6670(5)
_cell_length_b 14.0810(5)
_cell_length_c 16.6901(14)
_cell_measurement_reflns_used 16636
_cell_measurement_temperature 150(1)
_cell_measurement_theta_max 27.5
_cell_measurement_theta_min 1
_cell_volume 2049.4(2)
_computing_cell_refinement 'COLLECT and DENZO'
_computing_data_collection 'COLLECT (Hooft, 1998) and DENZO (Otwinowski & Minor, 1997)'
_computing_data_reduction 'COLLECT and DENZO'
_computing_molecular_graphics 'PLATON (Spek, 2003)'
_computing_publication_material 'SHELXL-97 (Sheldrick, 1997)'
_computing_structure_refinement 'SHELXL-97 (Sheldrick, 1997)'
_computing_structure_solution 'SIR92 (Altomare et al., 1994)'
_diffrn_ambient_temperature 150(1)
_diffrn_detector_area_resol_mean 9.091
_diffrn_measured_fraction_theta_full 0.986
_diffrn_measured_fraction_theta_max 0.986
_diffrn_measurement_device_type 'Bruker Nonius KappaCCD area detector'
_diffrn_measurement_method '\f and \w scans to fill the Ewald sphere'
_diffrn_radiation_monochromator graphite
_diffrn_radiation_source 'fine-focus sealed tube'
_diffrn_radiation_type MoK\a
_diffrn_radiation_wavelength 0.71073
_diffrn_reflns_av_R_equivalents 0.0672
_diffrn_reflns_av_sigmaI/netI 0.0600
_diffrn_reflns_limit_h_max 12
_diffrn_reflns_limit_h_min -11
_diffrn_reflns_limit_k_max 18
_diffrn_reflns_limit_k_min -18
_diffrn_reflns_limit_l_max 19
_diffrn_reflns_limit_l_min -21
_diffrn_reflns_number 16580
_diffrn_reflns_theta_full 27.40
_diffrn_reflns_theta_max 27.40
_diffrn_reflns_theta_min 1.98
_diffrn_standards_number 0
_exptl_absorpt_coefficient_mu 0.132
_exptl_absorpt_correction_T_max 0.981
_exptl_absorpt_correction_T_min 0.963
_exptl_absorpt_correction_type integration
_exptl_absorpt_process_details
;
gaussian integration (Coppens, 1970)
;
_exptl_crystal_colour colourless
_exptl_crystal_density_diffrn 1.168
_exptl_crystal_description block
_exptl_crystal_F_000 784
_exptl_crystal_size_max 0.37
_exptl_crystal_size_mid 0.30
_exptl_crystal_size_min 0.24
_refine_diff_density_max 0.460
_refine_diff_density_min -0.321
_refine_diff_density_rms 0.062
_refine_ls_extinction_method none
_refine_ls_goodness_of_fit_ref 1.160
_refine_ls_hydrogen_treatment constr
_refine_ls_matrix_type full
_refine_ls_number_parameters 226
_refine_ls_number_reflns 4593
_refine_ls_number_restraints 0
_refine_ls_restrained_S_all 1.160
_refine_ls_R_factor_all 0.1146
_refine_ls_R_factor_gt 0.0669
_refine_ls_shift/su_max 0.000
_refine_ls_shift/su_mean 0.000
_refine_ls_structure_factor_coef Fsqd
_refine_ls_weighting_details 'calc w=1/[\s^2^(Fo^2^)+(0.0169P)^2^+2.8353P] where P=(Fo^2^+2Fc^2^)/3'
_refine_ls_weighting_scheme calc
_refine_ls_wR_factor_gt 0.1142
_refine_ls_wR_factor_ref 0.1375
_reflns_number_gt 3121
_reflns_number_total 4593
_reflns_threshold_expression >2sigma(I)
_cod_data_source_file ic2011056_si_001_13.cif
_cod_data_source_block 3'
_cod_original_sg_symbol_H-M 'P 21/c'
_cod_database_code 4326356

loop_
_symmetry_equiv_pos_as_xyz
'x, y, z'
'-x, y+1/2, -z+1/2'
'-x, -y, -z'
'x, -y-1/2, z-1/2'

loop_
_atom_site_label
_atom_site_type_symbol
_atom_site_fract_x
_atom_site_fract_y
_atom_site_fract_z
_atom_site_U_iso_or_equiv
_atom_site_adp_type
_atom_site_occupancy
_atom_site_symmetry_multiplicity
_atom_site_calc_flag
_atom_site_refinement_flags
Si1 Si 0.10920(9) 0.43747(5) 0.20793(5) 0.02588(19) Uani 1 1 d .
O1 O 0.1254(2) 0.30683(14) 0.43275(12) 0.0287(4) Uani 1 1 d .
O3 O 0.4292(2) 0.41046(14) 0.48282(16) 0.0411(6) Uani 1 1 d .
O2 O -0.0998(2) 0.33109(17) 0.49696(14) 0.0430(6) Uani 1 1 d .
C1 C 0.3653(3) 0.32939(19) 0.24469(17) 0.0245(6) Uani 1 1 d .
C2 C 0.4142(3) 0.23291(19) 0.25984(17) 0.0243(6) Uani 1 1 d .
C6 C 0.4438(3) 0.3871(2) 0.20731(19) 0.0295(6) Uani 1 1 d .
H6 H 0.4201 0.4514 0.1987 0.035 Uiso 1 1 d R
C7 C 0.3427(3) 0.1663(2) 0.30170(18) 0.0284(6) Uani 1 1 d .
H7A H 0.2320 0.1716 0.2703 0.034 Uiso 1 1 d R
H7B H 0.3704 0.1017 0.2947 0.034 Uiso 1 1 d R
N2 N 0.3894(2) 0.18494(15) 0.39662(14) 0.0237(5) Uani 1 1 d .
N1 N 0.2549(3) 0.36302(17) 0.26774(16) 0.0288(5) Uani 1 1 d .
C3 C 0.5242(3) 0.1990(2) 0.23423(18) 0.0305(6) Uani 1 1 d .
H3 H 0.5516 0.1353 0.2434 0.037 Uiso 1 1 d R
C10 C -0.0722(3) 0.3705(2) 0.1397(2) 0.0361(7) Uani 1 1 d .
H10A H -0.0664 0.3447 0.0880 0.043 Uiso 1 1 d R
H10B H -0.1583 0.4127 0.1217 0.043 Uiso 1 1 d R
H10C H -0.0845 0.3198 0.1745 0.043 Uiso 1 1 d R
C4 C 0.5947(3) 0.2567(2) 0.19558(19) 0.0336(7) Uani 1 1 d .
H4 H 0.6677 0.2326 0.1787 0.040 Uiso 1 1 d R
C16 C 0.1530(3) 0.2789(2) 0.52132(19) 0.0328(7) Uani 1 1 d .
H16A H 0.2609 0.2863 0.5608 0.039 Uiso 1 1 d R
H16B H 0.1265 0.2124 0.5215 0.039 Uiso 1 1 d R
C11 C 0.1320(4) 0.5171(2) 0.1238(2) 0.0388(8) Uani 1 1 d .
H11A H 0.2071 0.5652 0.1538 0.047 Uiso 1 1 d R
H11B H 0.0355 0.5467 0.0876 0.047 Uiso 1 1 d R
H11C H 0.1649 0.4799 0.0870 0.047 Uiso 1 1 d R
C13 C -0.0353(3) 0.2976(2) 0.37558(19) 0.0323(7) Uani 1 1 d .
H13A H -0.0653 0.2316 0.3735 0.039 Uiso 1 1 d R
H13B H -0.0554 0.3172 0.3158 0.039 Uiso 1 1 d R
C5 C 0.5537(3) 0.3512(2) 0.18350(19) 0.0328(7) Uani 1 1 d .
H5 H 0.6004 0.3916 0.1585 0.039 Uiso 1 1 d R
C12 C 0.0685(4) 0.5165(2) 0.2856(2) 0.0414(8) Uani 1 1 d .
H12A H 0.0947 0.4840 0.3409 0.050 Uiso 1 1 d R
H12B H -0.0385 0.5327 0.2596 0.050 Uiso 1 1 d R
H12C H 0.1285 0.5734 0.2962 0.050 Uiso 1 1 d R
C9 C 0.3113(4) 0.1168(2) 0.4300(2) 0.0333(7) Uani 1 1 d .
H9A H 0.2022 0.1234 0.3971 0.040 Uiso 1 1 d R
H9B H 0.3401 0.1293 0.4917 0.040 Uiso 1 1 d R
H9C H 0.3410 0.0534 0.4232 0.040 Uiso 1 1 d R
C8 C 0.5561(3) 0.1728(2) 0.44796(19) 0.0323(7) Uani 1 1 d .
H8A H 0.5853 0.1894 0.5089 0.039 Uiso 1 1 d R
H8B H 0.6090 0.2130 0.4239 0.039 Uiso 1 1 d R
H8C H 0.5827 0.1077 0.4445 0.039 Uiso 1 1 d R
C15 C 0.0592(4) 0.3382(2) 0.5542(2) 0.0409(8) Uani 1 1 d .
H15A H 0.0776 0.3175 0.6133 0.049 Uiso 1 1 d R
H15B H 0.0911 0.4040 0.5579 0.049 Uiso 1 1 d R
C14 C -0.1280(4) 0.3569(2) 0.4091(2) 0.0418(8) Uani 1 1 d .
H14A H -0.1025 0.4233 0.4077 0.050 Uiso 1 1 d R
H14B H -0.2362 0.3488 0.3705 0.050 Uiso 1 1 d R
Li1 Li 0.2899(5) 0.3223(3) 0.3894(3) 0.0286(10) Uani 1 1 d .
C17 C 0.5715(4) 0.4255(3) 0.4809(4) 0.0723(15) Uani 1 1 d .
H17A H 0.5793 0.3838 0.4367 0.087 Uiso 1 1 d R
H17B H 0.6541 0.4096 0.5381 0.087 Uiso 1 1 d R
C18 C 0.4111(6) 0.4760(3) 0.5413(3) 0.0743(15) Uani 1 1 d .
H18A H 0.4870 0.4625 0.6012 0.089 Uiso 1 1 d R
H18B H 0.3105 0.4678 0.5399 0.089 Uiso 1 1 d R

loop_
_atom_site_aniso_label
_atom_site_aniso_U_11
_atom_site_aniso_U_22
_atom_site_aniso_U_33
_atom_site_aniso_U_23
_atom_site_aniso_U_13
_atom_site_aniso_U_12
Si1 0.0233(4) 0.0251(4) 0.0272(4) 0.0018(3) 0.0089(3) 0.0038(3)
O1 0.0243(10) 0.0375(11) 0.0249(10) 0.0001(8) 0.0113(8) -0.0025(8)
O3 0.0388(12) 0.0302(11) 0.0596(15) -0.0134(10) 0.0261(11) -0.0122(9)
O2 0.0358(12) 0.0635(15) 0.0358(13) -0.0041(11) 0.0212(10) -0.0010(11)
C1 0.0211(13) 0.0297(15) 0.0210(14) 0.0003(11) 0.0075(11) 0.0022(11)
C2 0.0239(13) 0.0289(15) 0.0175(13) -0.0004(11) 0.0065(11) 0.0003(11)
C6 0.0282(15) 0.0320(16) 0.0294(16) 0.0055(12) 0.0135(13) 0.0017(12)
C7 0.0283(14) 0.0249(14) 0.0298(15) -0.0024(12) 0.0105(12) -0.0012(11)
N2 0.0215(11) 0.0234(12) 0.0244(12) 0.0052(9) 0.0084(9) 0.0006(9)
N1 0.0262(12) 0.0329(13) 0.0309(13) 0.0087(10) 0.0157(10) 0.0079(10)
C3 0.0299(15) 0.0313(15) 0.0265(15) -0.0012(12) 0.0085(12) 0.0067(12)
C10 0.0294(16) 0.0391(17) 0.0391(18) -0.0051(14) 0.0142(14) -0.0023(13)
C4 0.0287(15) 0.0472(18) 0.0277(16) 0.0017(13) 0.0147(13) 0.0054(14)
C16 0.0297(15) 0.0421(17) 0.0259(15) 0.0027(13) 0.0113(13) -0.0036(13)
C11 0.0338(17) 0.0391(18) 0.0378(18) 0.0125(14) 0.0101(14) 0.0048(14)
C13 0.0283(15) 0.0413(17) 0.0265(15) -0.0018(13) 0.0112(12) -0.0035(13)
C5 0.0284(15) 0.0438(18) 0.0285(16) 0.0053(13) 0.0144(13) -0.0027(13)
C12 0.0457(19) 0.0382(18) 0.0341(18) -0.0022(14) 0.0115(15) 0.0142(15)
C9 0.0406(17) 0.0278(15) 0.0337(17) 0.0028(12) 0.0181(14) -0.0037(13)
C8 0.0288(15) 0.0380(17) 0.0258(15) 0.0039(13) 0.0079(12) 0.0026(13)
C15 0.0430(18) 0.052(2) 0.0316(17) -0.0077(15) 0.0197(15) -0.0106(16)
C14 0.0365(17) 0.050(2) 0.0413(19) 0.0033(15) 0.0188(15) 0.0070(15)
Li1 0.028(2) 0.029(2) 0.031(3) 0.001(2) 0.015(2) -0.0014(19)
C17 0.0355(19) 0.047(2) 0.141(4) -0.041(3) 0.044(2) -0.0135(17)
C18 0.102(3) 0.072(3) 0.092(3) -0.045(2) 0.081(3) -0.053(3)

loop_
_atom_type_symbol
_atom_type_description
_atom_type_scat_dispersion_real
_atom_type_scat_dispersion_imag
_atom_type_scat_source
C C 0.0033 0.0016 'International Tables Vol C Tables 4.2.6.8 and 6.1.1.4'
H H 0.0000 0.0000 'International Tables Vol C Tables 4.2.6.8 and 6.1.1.4'
O O 0.0106 0.0060 'International Tables Vol C Tables 4.2.6.8 and 6.1.1.4'
N N 0.0061 0.0033 'International Tables Vol C Tables 4.2.6.8 and 6.1.1.4'
Si Si 0.0817 0.0704 'International Tables Vol C Tables 4.2.6.8 and 6.1.1.4'
Li Li -0.0003 0.0001 'International Tables Vol C Tables 4.2.6.8 and 6.1.1.4'

loop_
_exptl_crystal_face_index_h
_exptl_crystal_face_index_k
_exptl_crystal_face_index_l
_exptl_crystal_face_perp_dist
0 0 1 0.124
0 0 -1 0.145
0 1 0 0.092
0 -1 0 0.150
-1 0 0 0.085
1 0 0 0.181
1 0 -1 0.122
-1 0 1 0.044

loop_
_geom_angle_atom_site_label_1
_geom_angle_atom_site_label_2
_geom_angle_atom_site_label_3
_geom_angle
_geom_angle_site_symmetry_1
_geom_angle_site_symmetry_3
N1 Si1 C12 109.22(13) . .
N1 Si1 C10 111.55(13) . .
C12 Si1 C10 107.28(15) . .
N1 Si1 C11 118.26(13) . .
C12 Si1 C11 106.83(15) . .
C10 Si1 C11 103.04(15) . .
C13 O1 C16 109.0(2) . .
C13 O1 Li1 124.3(2) . .
C16 O1 Li1 124.9(2) . .
C17 O3 C18 109.4(3) . .
C17 O3 Li1 114.4(3) . .
C18 O3 Li1 135.0(3) . .
C14 O2 C15 110.3(2) . .
N1 C1 C2 121.3(2) . .
N1 C1 C6 123.6(3) . .
C2 C1 C6 115.0(2) . .
C3 C2 C1 120.8(3) . .
C3 C2 C7 119.7(2) . .
C1 C2 C7 119.5(2) . .
C5 C6 C1 122.6(3) . .
C5 C6 H6 118.7 . .
C1 C6 H6 118.7 . .
N2 C7 C2 113.6(2) . .
N2 C7 H7A 108.8 . .
C2 C7 H7A 108.8 . .
N2 C7 H7B 108.9 . .
C2 C7 H7B 108.9 . .
H7A C7 H7B 107.7 . .
C9 N2 C7 108.8(2) . .
C9 N2 C8 108.4(2) . .
C7 N2 C8 110.8(2) . .
C9 N2 Li1 108.6(2) . .
C7 N2 Li1 100.3(2) . .
C8 N2 Li1 119.4(2) . .
C1 N1 Si1 126.93(19) . .
C1 N1 Li1 112.1(2) . .
Si1 N1 Li1 120.77(18) . .
C4 C3 C2 122.5(3) . .
C4 C3 H3 118.7 . .
C2 C3 H3 118.8 . .
Si1 C10 H10A 109.4 . .
Si1 C10 H10B 109.5 . .
H10A C10 H10B 109.5 . .
Si1 C10 H10C 109.4 . .
H10A C10 H10C 109.5 . .
H10B C10 H10C 109.5 . .
C5 C4 C3 117.8(3) . .
C5 C4 H4 121.0 . .
C3 C4 H4 121.2 . .
O1 C16 C15 110.5(2) . .
O1 C16 H16A 109.6 . .
C15 C16 H16A 109.5 . .
O1 C16 H16B 109.6 . .
C15 C16 H16B 109.5 . .
H16A C16 H16B 108.1 . .
Si1 C11 H11A 109.6 . .
Si1 C11 H11B 109.5 . .
H11A C11 H11B 109.5 . .
Si1 C11 H11C 109.3 . .
H11A C11 H11C 109.5 . .
H11B C11 H11C 109.5 . .
O1 C13 C14 110.6(2) . .
O1 C13 H13A 109.3 . .
C14 C13 H13A 109.2 . .
O1 C13 H13B 109.7 . .
C14 C13 H13B 109.8 . .
H13A C13 H13B 108.1 . .
C4 C5 C6 121.3(3) . .
C4 C5 H5 119.4 . .
C6 C5 H5 119.3 . .
Si1 C12 H12A 109.5 . .
Si1 C12 H12B 109.6 . .
H12A C12 H12B 109.5 . .
Si1 C12 H12C 109.3 . .
H12A C12 H12C 109.5 . .
H12B C12 H12C 109.5 . .
N2 C9 H9A 109.7 . .
N2 C9 H9B 109.2 . .
H9A C9 H9B 109.5 . .
N2 C9 H9C 109.5 . .
H9A C9 H9C 109.5 . .
H9B C9 H9C 109.5 . .
N2 C8 H8A 109.6 . .
N2 C8 H8B 109.5 . .
H8A C8 H8B 109.5 . .
N2 C8 H8C 109.3 . .
H8A C8 H8C 109.5 . .
H8B C8 H8C 109.5 . .
O2 C15 C16 111.4(3) . .
O2 C15 H15A 109.5 . .
C16 C15 H15A 109.3 . .
O2 C15 H15B 109.4 . .
C16 C15 H15B 109.3 . .
H15A C15 H15B 108.0 . .
O2 C14 C13 111.4(3) . .
O2 C14 H14A 109.6 . .
C13 C14 H14A 109.2 . .
O2 C14 H14B 109.1 . .
C13 C14 H14B 109.5 . .
H14A C14 H14B 108.1 . .
N1 Li1 O3 112.2(2) . .
N1 Li1 O1 125.5(3) . .
O3 Li1 O1 99.0(2) . .
N1 Li1 N2 101.1(2) . .
O3 Li1 N2 112.5(2) . .
O1 Li1 N2 106.6(2) . .
O3 C17 C18 111.6(3) . 3_666
O3 C17 H17A 108.9 . .
C18 C17 H17A 109.0 3_666 .
O3 C17 H17B 109.9 . .
C18 C17 H17B 109.4 3_666 .
H17A C17 H17B 108.0 . .
O3 C18 C17 112.5(3) . 3_666
O3 C18 H18A 108.7 . .
C17 C18 H18A 109.1 3_666 .
O3 C18 H18B 109.1 . .
C17 C18 H18B 109.3 3_666 .
H18A C18 H18B 107.8 . .

loop_
_geom_bond_atom_site_label_1
_geom_bond_atom_site_label_2
_geom_bond_distance
_geom_bond_site_symmetry_2
Si1 N1 1.693(2) .
Si1 C12 1.875(3) .
Si1 C10 1.881(3) .
Si1 C11 1.883(3) .
O1 C13 1.436(3) .
O1 C16 1.439(3) .
O1 Li1 2.023(5) .
O3 C17 1.406(4) .
O3 C18 1.409(4) .
O3 Li1 1.994(5) .
O2 C14 1.418(4) .
O2 C15 1.420(4) .
C1 N1 1.367(3) .
C1 C2 1.425(4) .
C1 C6 1.426(4) .
C2 C3 1.390(4) .
C2 C7 1.504(4) .
C6 C5 1.380(4) .
C6 H6 0.9301 .
C7 N2 1.471(3) .
C7 H7A 0.9700 .
C7 H7B 0.9700 .
N2 C9 1.470(3) .
N2 C8 1.473(3) .
N2 Li1 2.140(5) .
N1 Li1 1.993(5) .
C3 C4 1.385(4) .
C3 H3 0.9299 .
C10 H10A 0.9599 .
C10 H10B 0.9600 .
C10 H10C 0.9601 .
C4 C5 1.379(4) .
C4 H4 0.9299 .
C16 C15 1.500(4) .
C16 H16A 0.9700 .
C16 H16B 0.9700 .
C11 H11A 0.9600 .
C11 H11B 0.9600 .
C11 H11C 0.9600 .
C13 C14 1.499(4) .
C13 H13A 0.9699 .
C13 H13B 0.9700 .
C5 H5 0.9300 .
C12 H12A 0.9599 .
C12 H12B 0.9600 .
C12 H12C 0.9601 .
C9 H9A 0.9600 .
C9 H9B 0.9600 .
C9 H9C 0.9600 .
C8 H8A 0.9599 .
C8 H8B 0.9600 .
C8 H8C 0.9601 .
C15 H15A 0.9699 .
C15 H15B 0.9700 .
C14 H14A 0.9700 .
C14 H14B 0.9700 .
C17 C18 1.464(6) 3_666
C17 H17A 0.9701 .
C17 H17B 0.9699 .
C18 C17 1.464(6) 3_666
C18 H18A 0.9700 .
C18 H18B 0.9700 .
